data_9014590
loop_
_publ_author_name
'Hendricks, S.'
'Dickinson, R.'

_publ_section_title
;
 The Crystal Structure of ammonium, potassium and rubidium cupric
 chloride dihydrates
 _cod_database_code 1011065
;
_journal_name_full 'Journal of the American Chemical Society'
_journal_page_first 2149
_journal_page_last 2162
_journal_paper_doi 10.1021/ja01408a005
_journal_volume 49
_journal_year 1927
_chemical_formula_sum 'Cl4 Cu K2 O2'
_chemical_name_mineral Mitscherlichite
_space_group_IT_number 136
_symmetry_space_group_name_Hall '-P 4n 2n'
_symmetry_space_group_name_H-M 'P 42/m n m'
_cell_angle_alpha 90
_cell_angle_beta 90
_cell_angle_gamma 90
_cell_length_a 7.45
_cell_length_b 7.45
_cell_length_c 7.88
_cell_formula_units_Z 2
_cell_volume 437.360
_database_code_amcsd 0017964
_exptl_crystal_density_diffrn 2.396
_cod_duplicate_entry 1011065
_cod_original_formula_sum 'Cu K2 Cl4 O2'
_cod_database_code 9014590

loop_
_space_group_symop_operation_xyz
x,y,z
-y,-x,z
y,x,-z
1/2+y,1/2-x,1/2-z
1/2-y,1/2+x,1/2+z
1/2+x,1/2-y,1/2+z
1/2-x,1/2+y,1/2-z
x,y,-z
-x,-y,z
y,x,z
-y,-x,-z
1/2-y,1/2+x,1/2-z
1/2+y,1/2-x,1/2+z
1/2-x,1/2+y,1/2+z
1/2+x,1/2-y,1/2-z
-x,-y,-z

loop_
_atom_site_label
_atom_site_fract_x
_atom_site_fract_y
_atom_site_fract_z
_atom_site_attached_hydrogens
Cu1 0.00000 0.00000 0.00000 0
K1 0.00000 0.50000 0.25000 0
Cl1 0.21300 0.21300 0.00000 0
Cl2 0.21700 -0.21700 0.00000 0
O1 0.00000 0.00000 0.32000 2

loop_
_cod_related_entry_id
_cod_related_entry_database
_cod_related_entry_code
1 AMCSD 0017964
